data_7004661
loop_
_publ_author_name
'Zabula, Alexander V.'
'Pape, Tania'
'Hepp, Alexander'
'Hahn, F. Ekkehardt'

_publ_section_title
;
 Coordination chemistry of bisstannylenes with platinum(0)
;
_journal_issue 43
_journal_name_full 'Dalton Transactions'
_journal_page_first 5886
_journal_page_last 5890
_journal_paper_doi 10.1039/b809878f
_journal_year 2008
_chemical_formula_sum 'C76 H108 N8 O4 Pt Sn4'
_chemical_formula_weight 1867.55
_chemical_name_systematic
;
?
;
_space_group_IT_number 2
_symmetry_cell_setting triclinic
_symmetry_space_group_name_Hall '-P 1'
_symmetry_space_group_name_H-M 'P -1'
_atom_sites_solution_hydrogens geom
_atom_sites_solution_primary direct
_atom_sites_solution_secondary difmap
_audit_creation_method SHELXL-97
_cell_angle_alpha 113.777(4)
_cell_angle_beta 90.345(4)
_cell_angle_gamma 93.628(4)
_cell_formula_units_Z 2
_cell_length_a 13.613(3)
_cell_length_b 15.821(4)
_cell_length_c 19.181(4)
_cell_measurement_reflns_used 900
_cell_measurement_temperature 153(2)
_cell_measurement_theta_max 22.5
_cell_measurement_theta_min 1
_cell_volume 3770.6(15)
_computing_cell_refinement 'SAINT (Bruker AXS, 2000)'
_computing_data_collection 'SMART (Bruker AXS, 2000)'
_computing_data_reduction 'SAINT,SADABS (Bruker AXS, 2000)'
_computing_molecular_graphics
;
ORTEP3,L.J. Farrugia, J. Appl. Cryst. (1997) 30, 565
;
_computing_structure_refinement 'SHELXL-97 (Sheldrick, 1997)'
_computing_structure_solution 'SHELXS-97 (Sheldrick, 1990)'
_diffrn_ambient_temperature 153(2)
_diffrn_detector_area_resol_mean 80
_diffrn_measured_fraction_theta_full 0.908
_diffrn_measured_fraction_theta_max 0.908
_diffrn_measurement_device_type 'CCD area detector'
_diffrn_measurement_method 'Omega and Phi scans'
_diffrn_radiation_monochromator graphite
_diffrn_radiation_source 'rotating anode'
_diffrn_radiation_type MoK\a
_diffrn_radiation_wavelength 0.71073
_diffrn_reflns_av_R_equivalents 0.0324
_diffrn_reflns_av_sigmaI/netI 0.0636
_diffrn_reflns_limit_h_max 19
_diffrn_reflns_limit_h_min -19
_diffrn_reflns_limit_k_max 22
_diffrn_reflns_limit_k_min -16
_diffrn_reflns_limit_l_max 26
_diffrn_reflns_limit_l_min -27
_diffrn_reflns_number 31055
_diffrn_reflns_theta_full 30.05
_diffrn_reflns_theta_max 30.05
_diffrn_reflns_theta_min 1.16
_exptl_absorpt_coefficient_mu 3.207
_exptl_absorpt_correction_T_max 0.8561
_exptl_absorpt_correction_T_min 0.7612
_exptl_absorpt_correction_type multi-scan
_exptl_absorpt_process_details
;
Corrections were done with the SADABS program, utilizing the none merged
raw data obtained from the integration process. Integration and final cell
refinement were done with SAINT.

SADABS reports ratio of Tmin/Tmax = 0.725582

;
_exptl_crystal_colour 'dark red'
_exptl_crystal_density_diffrn 1.645
_exptl_crystal_density_method 'not measured'
_exptl_crystal_description 'transparent blocks'
_exptl_crystal_F_000 1860
_exptl_crystal_size_max 0.09
_exptl_crystal_size_mid 0.06
_exptl_crystal_size_min 0.05
_refine_diff_density_max 2.857
_refine_diff_density_min -2.313
_refine_diff_density_rms 0.146
_refine_ls_extinction_method none
_refine_ls_goodness_of_fit_ref 1.007
_refine_ls_hydrogen_treatment noref
_refine_ls_matrix_type full
_refine_ls_number_parameters 854
_refine_ls_number_reflns 20064
_refine_ls_number_restraints 0
_refine_ls_restrained_S_all 1.007
_refine_ls_R_factor_all 0.0649
_refine_ls_R_factor_gt 0.0428
_refine_ls_shift/su_max 0.001
_refine_ls_shift/su_mean 0.000
_refine_ls_structure_factor_coef Fsqd
_refine_ls_weighting_details 'calc w=1/[\s^2^(Fo^2^)+(0.0377P)^2^+3.2301P] where P=(Fo^2^+2Fc^2^)/3'
_refine_ls_weighting_scheme calc
_refine_ls_wR_factor_gt 0.0870
_refine_ls_wR_factor_ref 0.0941
_reflns_number_gt 15416
_reflns_number_total 20064
_reflns_threshold_expression >2sigma(I)
_cod_data_source_file b809878f.txt
_cod_data_source_block sad
_cod_original_cell_volume 3770.6(14)
_cod_original_sg_symbol_H-M P-1
_cod_database_code 7004661

loop_
_symmetry_equiv_pos_as_xyz
'x, y, z'
'-x, -y, -z'

loop_
_atom_site_label
_atom_site_type_symbol
_atom_site_fract_x
_atom_site_fract_y
_atom_site_fract_z
_atom_site_U_iso_or_equiv
_atom_site_adp_type
_atom_site_occupancy
_atom_site_symmetry_multiplicity
_atom_site_calc_flag
_atom_site_refinement_flags
_atom_site_disorder_assembly
_atom_site_disorder_group
Pt1 Pt 0.156281(12) 0.131590(12) 0.314956(10) 0.01866(4) Uani 1 1 d . . .
Sn1 Sn 0.05769(2) 0.01296(2) 0.343918(19) 0.02360(7) Uani 1 1 d . . .
Sn2 Sn 0.23012(2) 0.24901(2) 0.437261(18) 0.02309(7) Uani 1 1 d . . .
N1 N 0.0541(3) -0.1269(3) 0.3119(2) 0.0229(8) Uani 1 1 d . . .
N2 N -0.0574(3) -0.0030(3) 0.4054(2) 0.0227(8) Uani 1 1 d . . .
N3 N 0.1772(3) 0.3636(3) 0.5196(2) 0.0237(8) Uani 1 1 d . . .
N4 N 0.3610(3) 0.3204(3) 0.4846(2) 0.0245(8) Uani 1 1 d . . .
C1 C 0.2688(5) -0.2734(5) 0.2225(4) 0.0530(18) Uani 1 1 d . . .
H1A H 0.3279 -0.2910 0.2413 0.079 Uiso 1 1 calc R . .
H1B H 0.2878 -0.2424 0.1890 0.079 Uiso 1 1 calc R . .
H1C H 0.2257 -0.3290 0.1939 0.079 Uiso 1 1 calc R . .
C2 C 0.2140(4) -0.2076(4) 0.2900(3) 0.0337(12) Uani 1 1 d . . .
C3 C 0.1884(4) -0.2536(4) 0.3433(4) 0.0402(14) Uani 1 1 d . . .
H3A H 0.2491 -0.2665 0.3638 0.060 Uiso 1 1 calc R . .
H3B H 0.1488 -0.3118 0.3155 0.060 Uiso 1 1 calc R . .
H3C H 0.1508 -0.2124 0.3853 0.060 Uiso 1 1 calc R . .
C4 C 0.2802(4) -0.1190(4) 0.3321(4) 0.0496(17) Uani 1 1 d . . .
H4A H 0.2442 -0.0752 0.3738 0.074 Uiso 1 1 calc R . .
H4B H 0.2993 -0.0910 0.2966 0.074 Uiso 1 1 calc R . .
H4C H 0.3393 -0.1341 0.3528 0.074 Uiso 1 1 calc R . .
C5 C 0.1210(4) -0.1854(3) 0.2567(3) 0.0266(10) Uani 1 1 d . . .
H5A H 0.1417 -0.1545 0.2228 0.032 Uiso 1 1 calc R . .
H5B H 0.0840 -0.2445 0.2247 0.032 Uiso 1 1 calc R . .
C6 C -0.0301(3) -0.1628(3) 0.3343(3) 0.0235(10) Uani 1 1 d . . .
C7 C -0.0886(3) -0.0958(3) 0.3873(3) 0.0215(9) Uani 1 1 d . . .
C8 C -0.1729(3) -0.1253(3) 0.4148(3) 0.0254(10) Uani 1 1 d . . .
H8 H -0.2092 -0.0813 0.4530 0.030 Uiso 1 1 calc R . .
C9 C -0.2040(3) -0.2192(3) 0.3863(3) 0.0270(10) Uani 1 1 d . . .
H9 H -0.2628 -0.2388 0.4036 0.032 Uiso 1 1 calc R . .
C10 C -0.1490(4) -0.2840(3) 0.3326(3) 0.0302(11) Uani 1 1 d . . .
H10 H -0.1707 -0.3478 0.3130 0.036 Uiso 1 1 calc R . .
C11 C -0.0629(4) -0.2562(3) 0.3075(3) 0.0270(10) Uani 1 1 d . . .
H11 H -0.0254 -0.3015 0.2715 0.032 Uiso 1 1 calc R . .
C12 C -0.1108(3) 0.0703(3) 0.4615(3) 0.0254(10) Uani 1 1 d . . .
H12A H -0.0902 0.0781 0.5135 0.030 Uiso 1 1 calc R . .
H12B H -0.1823 0.0521 0.4545 0.030 Uiso 1 1 calc R . .
C13 C -0.0914(3) 0.1616(3) 0.4538(3) 0.0231(10) Uani 1 1 d . . .
C14 C -0.1500(3) 0.1830(3) 0.4051(3) 0.0266(10) Uani 1 1 d . . .
H14 H -0.2006 0.1390 0.3750 0.032 Uiso 1 1 calc R . .
C15 C -0.1365(3) 0.2673(3) 0.3993(3) 0.0282(11) Uani 1 1 d . . .
H15 H -0.1775 0.2813 0.3656 0.034 Uiso 1 1 calc R . .
C16 C -0.0619(3) 0.3316(3) 0.4435(3) 0.0271(10) Uani 1 1 d . . .
H16 H -0.0525 0.3899 0.4401 0.033 Uiso 1 1 calc R . .
C17 C -0.0012(3) 0.3112(3) 0.4923(3) 0.0209(9) Uani 1 1 d . . .
C18 C -0.0168(3) 0.2263(3) 0.4978(3) 0.0238(10) Uani 1 1 d . . .
H18 H 0.0237 0.2123 0.5316 0.029 Uiso 1 1 calc R . .
C19 C 0.0763(3) 0.3832(3) 0.5417(3) 0.0263(10) Uani 1 1 d . . .
H19A H 0.0632 0.4435 0.5408 0.032 Uiso 1 1 calc R . .
H19B H 0.0699 0.3893 0.5949 0.032 Uiso 1 1 calc R . .
C20 C 0.2509(4) 0.4286(3) 0.5631(3) 0.0260(10) Uani 1 1 d . . .
C21 C 0.3497(4) 0.4069(3) 0.5434(3) 0.0267(10) Uani 1 1 d . . .
C22 C 0.4267(4) 0.4729(4) 0.5814(3) 0.0343(12) Uani 1 1 d . . .
H22 H 0.4927 0.4608 0.5669 0.041 Uiso 1 1 calc R . .
C23 C 0.4070(4) 0.5566(4) 0.6405(3) 0.0402(14) Uani 1 1 d . . .
H23 H 0.4596 0.6008 0.6663 0.048 Uiso 1 1 calc R . .
C24 C 0.3117(4) 0.5754(4) 0.6616(3) 0.0382(13) Uani 1 1 d . . .
H24 H 0.2991 0.6321 0.7025 0.046 Uiso 1 1 calc R . .
C25 C 0.2337(4) 0.5118(3) 0.6233(3) 0.0317(11) Uani 1 1 d . . .
H25 H 0.1682 0.5253 0.6385 0.038 Uiso 1 1 calc R . .
C26 C 0.4567(3) 0.2873(3) 0.4600(3) 0.0272(10) Uani 1 1 d . . .
H26A H 0.5040 0.3419 0.4721 0.033 Uiso 1 1 calc R . .
H26B H 0.4529 0.2537 0.4038 0.033 Uiso 1 1 calc R . .
C27 C 0.4992(4) 0.2238(4) 0.4936(3) 0.0305(11) Uani 1 1 d . . .
C28 C 0.6037(4) 0.2052(5) 0.4645(4) 0.0457(15) Uani 1 1 d . . .
H28A H 0.6013 0.1770 0.4087 0.069 Uiso 1 1 calc R . .
H28B H 0.6321 0.1629 0.4837 0.069 Uiso 1 1 calc R . .
H28C H 0.6447 0.2637 0.4827 0.069 Uiso 1 1 calc R . .
C29 C 0.5031(4) 0.2697(4) 0.5811(3) 0.0333(12) Uani 1 1 d . . .
H29A H 0.5469 0.3264 0.5985 0.050 Uiso 1 1 calc R . .
H29B H 0.5282 0.2269 0.6012 0.050 Uiso 1 1 calc R . .
H29C H 0.4368 0.2850 0.5995 0.050 Uiso 1 1 calc R . .
C30 C 0.4364(4) 0.1318(4) 0.4674(4) 0.0389(13) Uani 1 1 d . . .
H30A H 0.3702 0.1433 0.4873 0.058 Uiso 1 1 calc R . .
H30B H 0.4670 0.0905 0.4865 0.058 Uiso 1 1 calc R . .
H30C H 0.4320 0.1028 0.4116 0.058 Uiso 1 1 calc R . .
Sn3 Sn 0.24322(2) 0.04197(2) 0.196977(18) 0.02236(7) Uani 1 1 d . . .
Sn4 Sn 0.04573(2) 0.22932(2) 0.281007(19) 0.02291(7) Uani 1 1 d . . .
N5 N 0.3821(3) 0.0017(3) 0.1692(2) 0.0267(9) Uani 1 1 d . . .
N6 N 0.2092(3) -0.0866(3) 0.1114(2) 0.0241(8) Uani 1 1 d . . .
N7 N -0.0495(3) 0.2189(3) 0.1954(2) 0.0253(8) Uani 1 1 d . . .
N8 N 0.0586(3) 0.3636(3) 0.2908(2) 0.0261(9) Uani 1 1 d . . .
C31 C 0.6151(4) 0.1670(4) 0.2366(4) 0.0413(14) Uani 1 1 d . . .
H31A H 0.6563 0.1174 0.2344 0.062 Uiso 1 1 calc R . .
H31B H 0.5961 0.2013 0.2892 0.062 Uiso 1 1 calc R . .
H31C H 0.6522 0.2092 0.2188 0.062 Uiso 1 1 calc R . .
C32 C 0.5229(4) 0.1251(3) 0.1857(3) 0.0293(11) Uani 1 1 d . . .
C33 C 0.5517(5) 0.0794(4) 0.1032(3) 0.0495(17) Uani 1 1 d . . .
H33A H 0.5802 0.1267 0.0869 0.074 Uiso 1 1 calc R . .
H33B H 0.4933 0.0476 0.0711 0.074 Uiso 1 1 calc R . .
H33C H 0.6004 0.0345 0.0983 0.074 Uiso 1 1 calc R . .
C34 C 0.4552(4) 0.2027(4) 0.1949(4) 0.0415(14) Uani 1 1 d . . .
H34A H 0.4913 0.2508 0.1835 0.062 Uiso 1 1 calc R . .
H34B H 0.4331 0.2295 0.2475 0.062 Uiso 1 1 calc R . .
H34C H 0.3979 0.1772 0.1598 0.062 Uiso 1 1 calc R . .
C35 C 0.4714(3) 0.0544(3) 0.2125(3) 0.0270(10) Uani 1 1 d . . .
H35A H 0.5196 0.0096 0.2114 0.032 Uiso 1 1 calc R . .
H35B H 0.4539 0.0879 0.2663 0.032 Uiso 1 1 calc R . .
C36 C 0.3857(4) -0.0877(3) 0.1135(3) 0.0262(10) Uani 1 1 d . . .
C37 C 0.2915(3) -0.1350(3) 0.0820(3) 0.0253(10) Uani 1 1 d . . .
C38 C 0.2890(4) -0.2247(4) 0.0261(3) 0.0338(12) Uani 1 1 d . . .
H38 H 0.2274 -0.2556 0.0035 0.041 Uiso 1 1 calc R . .
C39 C 0.3745(4) -0.2700(4) 0.0025(3) 0.0396(13) Uani 1 1 d . . .
H39 H 0.3710 -0.3319 -0.0350 0.048 Uiso 1 1 calc R . .
C40 C 0.4643(4) -0.2255(4) 0.0333(3) 0.0381(13) Uani 1 1 d . . .
H40 H 0.5227 -0.2568 0.0172 0.046 Uiso 1 1 calc R . .
C41 C 0.4703(4) -0.1349(4) 0.0879(3) 0.0349(12) Uani 1 1 d . . .
H41 H 0.5330 -0.1047 0.1082 0.042 Uiso 1 1 calc R . .
C42 C 0.1137(4) -0.1311(3) 0.0770(3) 0.0303(11) Uani 1 1 d . . .
H42A H 0.1072 -0.1937 0.0772 0.036 Uiso 1 1 calc R . .
H42B H 0.1114 -0.1387 0.0232 0.036 Uiso 1 1 calc R . .
C43 C 0.0279(3) -0.0792(3) 0.1162(3) 0.0263(10) Uani 1 1 d . . .
C44 C -0.0325(3) -0.1147(3) 0.1577(3) 0.0280(11) Uani 1 1 d . . .
H44 H -0.0187 -0.1714 0.1605 0.034 Uiso 1 1 calc R . .
C45 C -0.1124(4) -0.0688(4) 0.1950(3) 0.0318(11) Uani 1 1 d . . .
H45 H -0.1522 -0.0936 0.2237 0.038 Uiso 1 1 calc R . .
C46 C -0.1344(4) 0.0130(4) 0.1906(3) 0.0296(11) Uani 1 1 d . . .
H46 H -0.1888 0.0446 0.2170 0.036 Uiso 1 1 calc R . .
C47 C -0.0780(4) 0.0491(3) 0.1482(3) 0.0281(11) Uani 1 1 d . . .
C48 C 0.0028(4) 0.0024(3) 0.1112(3) 0.0282(11) Uani 1 1 d . . .
H48 H 0.0418 0.0268 0.0818 0.034 Uiso 1 1 calc R . .
C49 C -0.1040(4) 0.1359(3) 0.1407(3) 0.0316(11) Uani 1 1 d . . .
H49A H -0.0903 0.1302 0.0884 0.038 Uiso 1 1 calc R . .
H49B H -0.1755 0.1427 0.1481 0.038 Uiso 1 1 calc R . .
C50 C -0.0679(3) 0.3037(3) 0.1942(3) 0.0253(10) Uani 1 1 d . . .
C51 C -0.0082(3) 0.3814(3) 0.2447(3) 0.0245(10) Uani 1 1 d . . .
C52 C -0.0223(4) 0.4688(3) 0.2453(3) 0.0303(11) Uani 1 1 d . . .
H52 H 0.0169 0.5217 0.2785 0.036 Uiso 1 1 calc R . .
C53 C -0.0941(4) 0.4779(4) 0.1968(3) 0.0358(12) Uani 1 1 d . . .
H53 H -0.1025 0.5373 0.1972 0.043 Uiso 1 1 calc R . .
C54 C -0.1528(4) 0.4029(4) 0.1489(3) 0.0372(13) Uani 1 1 d . . .
H54 H -0.2018 0.4104 0.1167 0.045 Uiso 1 1 calc R . .
C55 C -0.1400(4) 0.3161(4) 0.1478(3) 0.0337(12) Uani 1 1 d . . .
H55 H -0.1810 0.2642 0.1150 0.040 Uiso 1 1 calc R . .
C56 C 0.1166(4) 0.4389(3) 0.3517(3) 0.0287(11) Uani 1 1 d . . .
H56A H 0.1226 0.4216 0.3956 0.034 Uiso 1 1 calc R . .
H56B H 0.0790 0.4949 0.3683 0.034 Uiso 1 1 calc R . .
C57 C 0.2216(4) 0.4649(3) 0.3323(3) 0.0309(11) Uani 1 1 d . . .
C58 C 0.2594(4) 0.5513(4) 0.4008(4) 0.0457(15) Uani 1 1 d . . .
H58A H 0.3266 0.5701 0.3921 0.069 Uiso 1 1 calc R . .
H58B H 0.2593 0.5380 0.4464 0.069 Uiso 1 1 calc R . .
H58C H 0.2165 0.6015 0.4078 0.069 Uiso 1 1 calc R . .
C59 C 0.2897(4) 0.3878(4) 0.3227(4) 0.0440(15) Uani 1 1 d . . .
H59A H 0.3538 0.4024 0.3057 0.066 Uiso 1 1 calc R . .
H59B H 0.2604 0.3290 0.2846 0.066 Uiso 1 1 calc R . .
H59C H 0.2984 0.3827 0.3715 0.066 Uiso 1 1 calc R . .
C60 C 0.2223(4) 0.4816(4) 0.2597(3) 0.0409(14) Uani 1 1 d . . .
H60A H 0.1809 0.5323 0.2654 0.061 Uiso 1 1 calc R . .
H60B H 0.1967 0.4252 0.2168 0.061 Uiso 1 1 calc R . .
H60C H 0.2899 0.4981 0.2500 0.061 Uiso 1 1 calc R . .
O1 O 0.2237(3) 0.1041(2) 0.0996(2) 0.0299(8) Uani 1 1 d . C .
C61 C 0.1981(5) 0.1945(4) 0.1067(4) 0.0415(14) Uani 1 1 d . . .
H61A H 0.2436 0.2440 0.1434 0.050 Uiso 0.70 1 calc PR A 1
H61B H 0.1298 0.2057 0.1236 0.050 Uiso 0.70 1 calc PR A 1
H61C H 0.2092 0.2399 0.1601 0.050 Uiso 0.30 1 calc PR A 2
H61D H 0.1277 0.1921 0.0923 0.050 Uiso 0.30 1 calc PR A 2
C62 C 0.2582(4) 0.0540(4) 0.0229(3) 0.0356(12) Uani 1 1 d . . .
H62A H 0.2069 0.0067 -0.0089 0.043 Uiso 1 1 calc R C .
H62B H 0.3182 0.0227 0.0248 0.043 Uiso 1 1 calc R . .
C63 C 0.2798(6) 0.1234(5) -0.0088(4) 0.0574(19) Uani 1 1 d . C .
H63A H 0.3479 0.1518 0.0052 0.069 Uiso 0.70 1 calc PR B 1
H63B H 0.2711 0.0954 -0.0651 0.069 Uiso 0.70 1 calc PR B 1
H63C H 0.2367 0.1097 -0.0544 0.069 Uiso 0.30 1 calc PR B 2
H63D H 0.3492 0.1221 -0.0242 0.069 Uiso 0.30 1 calc PR B 2
C64 C 0.2088(8) 0.1905(7) 0.0255(6) 0.052(2) Uani 0.70 1 d P C 1
H64A H 0.1450 0.1710 -0.0034 0.062 Uiso 0.70 1 calc PR C 1
H64B H 0.2325 0.2518 0.0272 0.062 Uiso 0.70 1 calc PR C 1
C64A C 0.2608(15) 0.2231(14) 0.0554(12) 0.037(4) Uiso 0.30 1 d P C 2
H64C H 0.3229 0.2575 0.0816 0.045 Uiso 0.30 1 calc PR C 2
H64D H 0.2254 0.2608 0.0343 0.045 Uiso 0.30 1 calc PR C 2
O2 O 0.6625(3) 0.9107(3) 0.2237(3) 0.0484(11) Uani 1 1 d . . .
C65 C 0.6455(5) 0.8141(5) 0.2064(4) 0.0562(18) Uani 1 1 d . . .
H65A H 0.7052 0.7890 0.2183 0.067 Uiso 1 1 calc R . .
H65B H 0.6263 0.7788 0.1519 0.067 Uiso 1 1 calc R . .
C66 C 0.5622(6) 0.8091(5) 0.2569(5) 0.068(2) Uani 1 1 d . . .
H66A H 0.4977 0.7995 0.2298 0.081 Uiso 1 1 calc R . .
H66B H 0.5692 0.7580 0.2735 0.081 Uiso 1 1 calc R . .
C67 C 0.5718(6) 0.9015(5) 0.3240(5) 0.071(2) Uani 1 1 d . . .
H67A H 0.5896 0.8941 0.3713 0.086 Uiso 1 1 calc R . .
H67B H 0.5095 0.9326 0.3313 0.086 Uiso 1 1 calc R . .
C68 C 0.6531(5) 0.9557(5) 0.3034(4) 0.0513(17) Uani 1 1 d . . .
H68A H 0.6361 1.0204 0.3176 0.062 Uiso 1 1 calc R . .
H68B H 0.7156 0.9565 0.3303 0.062 Uiso 1 1 calc R . .
O3 O 0.3603(6) 0.4489(8) 0.8533(5) 0.152(4) Uani 1 1 d . . .
C69 C 0.3855(7) 0.4600(7) 0.7889(5) 0.085(3) Uani 1 1 d . . .
H69A H 0.3473 0.5081 0.7830 0.102 Uiso 1 1 calc R . .
H69B H 0.3717 0.4013 0.7435 0.102 Uiso 1 1 calc R . .
C70 C 0.4876(8) 0.4872(12) 0.7963(7) 0.150(6) Uani 1 1 d . . .
H70A H 0.5226 0.4402 0.7552 0.180 Uiso 1 1 calc R . .
H70B H 0.4981 0.5468 0.7909 0.180 Uiso 1 1 calc R . .
C71 C 0.5268(7) 0.4973(9) 0.8680(6) 0.112(4) Uani 1 1 d . . .
H71A H 0.5432 0.5632 0.9016 0.135 Uiso 1 1 calc R . .
H71B H 0.5865 0.4627 0.8622 0.135 Uiso 1 1 calc R . .
C72 C 0.4439(9) 0.4566(9) 0.8983(6) 0.111(4) Uani 1 1 d . . .
H72A H 0.4591 0.3949 0.8955 0.134 Uiso 1 1 calc R . .
H72B H 0.4333 0.4972 0.9522 0.134 Uiso 1 1 calc R . .
O4 O 0.9452(6) 0.6458(5) 0.0759(5) 0.131(3) Uani 1 1 d . . .
C73 C 0.8453(7) 0.6339(8) 0.0764(6) 0.094(3) Uani 1 1 d . . .
H73A H 0.8152 0.6906 0.0795 0.113 Uiso 1 1 calc R . .
H73B H 0.8257 0.6217 0.1213 0.113 Uiso 1 1 calc R . .
C74 C 0.8117(8) 0.5565(8) 0.0072(7) 0.116(4) Uani 1 1 d . . .
H74A H 0.7473 0.5669 -0.0111 0.139 Uiso 1 1 calc R . .
H74B H 0.8053 0.4985 0.0153 0.139 Uiso 1 1 calc R . .
C75 C 0.8901(9) 0.5518(8) -0.0490(6) 0.101(3) Uani 1 1 d . . .
H75A H 0.9178 0.4904 -0.0695 0.122 Uiso 1 1 calc R . .
H75B H 0.8635 0.5641 -0.0920 0.122 Uiso 1 1 calc R . .
C76 C 0.9653(9) 0.6254(8) -0.0035(8) 0.123(5) Uani 1 1 d . . .
H76A H 1.0323 0.6038 -0.0156 0.147 Uiso 1 1 calc R . .
H76B H 0.9603 0.6813 -0.0141 0.147 Uiso 1 1 calc R . .

loop_
_atom_site_aniso_label
_atom_site_aniso_U_11
_atom_site_aniso_U_22
_atom_site_aniso_U_33
_atom_site_aniso_U_23
_atom_site_aniso_U_13
_atom_site_aniso_U_12
Pt1 0.01790(8) 0.01571(8) 0.02197(9) 0.00735(6) 0.00141(6) 0.00006(6)
Sn1 0.02331(15) 0.01855(15) 0.03137(18) 0.01269(13) 0.00568(13) 0.00039(12)
Sn2 0.02094(15) 0.01962(15) 0.02516(16) 0.00548(12) -0.00137(12) 0.00086(12)
N1 0.0229(19) 0.0187(18) 0.029(2) 0.0108(16) 0.0065(16) 0.0047(15)
N2 0.0242(19) 0.0171(18) 0.029(2) 0.0111(16) 0.0029(16) 0.0007(15)
N3 0.0212(18) 0.0198(19) 0.028(2) 0.0082(16) 0.0006(16) -0.0006(15)
N4 0.0208(18) 0.023(2) 0.030(2) 0.0106(17) 0.0021(16) 0.0021(15)
C1 0.047(4) 0.064(4) 0.060(4) 0.034(4) 0.026(3) 0.029(3)
C2 0.030(3) 0.031(3) 0.049(3) 0.023(3) 0.012(2) 0.011(2)
C3 0.038(3) 0.037(3) 0.059(4) 0.031(3) 0.009(3) 0.012(2)
C4 0.031(3) 0.045(4) 0.085(5) 0.039(4) -0.007(3) 0.003(3)
C5 0.031(2) 0.022(2) 0.030(3) 0.013(2) 0.008(2) 0.0061(19)
C6 0.022(2) 0.021(2) 0.028(2) 0.0104(19) 0.0032(18) 0.0010(18)
C7 0.019(2) 0.020(2) 0.027(2) 0.0115(18) -0.0018(18) -0.0009(17)
C8 0.022(2) 0.025(2) 0.030(3) 0.013(2) 0.0019(19) -0.0001(18)
C9 0.020(2) 0.028(2) 0.038(3) 0.018(2) 0.002(2) -0.0028(19)
C10 0.031(3) 0.019(2) 0.039(3) 0.012(2) -0.002(2) -0.0033(19)
C11 0.030(2) 0.016(2) 0.033(3) 0.0089(19) 0.003(2) -0.0013(18)
C12 0.025(2) 0.023(2) 0.028(2) 0.011(2) 0.0066(19) -0.0026(18)
C13 0.018(2) 0.020(2) 0.030(2) 0.0076(19) 0.0072(18) 0.0028(17)
C14 0.021(2) 0.023(2) 0.037(3) 0.012(2) 0.001(2) 0.0019(18)
C15 0.024(2) 0.027(2) 0.039(3) 0.018(2) 0.001(2) 0.0070(19)
C16 0.025(2) 0.024(2) 0.035(3) 0.015(2) 0.009(2) 0.0055(19)
C17 0.0158(19) 0.020(2) 0.026(2) 0.0082(18) 0.0041(17) 0.0034(16)
C18 0.022(2) 0.022(2) 0.028(2) 0.0098(19) 0.0028(18) 0.0033(18)
C19 0.028(2) 0.019(2) 0.028(2) 0.0053(19) 0.0017(19) -0.0007(18)
C20 0.027(2) 0.022(2) 0.031(3) 0.013(2) -0.002(2) -0.0014(19)
C21 0.027(2) 0.026(2) 0.026(2) 0.010(2) -0.0021(19) -0.0012(19)
C22 0.025(2) 0.027(3) 0.047(3) 0.013(2) 0.000(2) -0.002(2)
C23 0.042(3) 0.027(3) 0.045(3) 0.011(2) -0.009(3) -0.012(2)
C24 0.041(3) 0.021(2) 0.040(3) 0.000(2) -0.005(2) -0.002(2)
C25 0.032(3) 0.024(2) 0.035(3) 0.008(2) 0.000(2) 0.000(2)
C26 0.021(2) 0.030(3) 0.028(3) 0.009(2) 0.0037(19) 0.0003(19)
C27 0.024(2) 0.032(3) 0.032(3) 0.010(2) 0.001(2) 0.000(2)
C28 0.028(3) 0.058(4) 0.049(4) 0.018(3) 0.004(3) 0.011(3)
C29 0.028(3) 0.035(3) 0.040(3) 0.018(2) -0.002(2) 0.000(2)
C30 0.039(3) 0.027(3) 0.049(3) 0.014(3) 0.000(3) 0.002(2)
Sn3 0.02207(15) 0.01940(15) 0.02330(16) 0.00623(12) 0.00422(12) 0.00128(12)
Sn4 0.02139(15) 0.02037(15) 0.02857(17) 0.01152(13) -0.00008(12) 0.00185(12)
N5 0.026(2) 0.021(2) 0.027(2) 0.0048(17) 0.0022(17) -0.0001(16)
N6 0.0216(19) 0.0216(19) 0.026(2) 0.0063(16) 0.0018(16) 0.0035(15)
N7 0.025(2) 0.024(2) 0.029(2) 0.0122(17) -0.0015(16) 0.0016(16)
N8 0.0231(19) 0.024(2) 0.032(2) 0.0115(17) 0.0022(17) -0.0001(16)
C31 0.031(3) 0.031(3) 0.058(4) 0.014(3) 0.000(3) -0.002(2)
C32 0.028(2) 0.023(2) 0.034(3) 0.008(2) 0.005(2) 0.0042(19)
C33 0.073(4) 0.030(3) 0.039(3) 0.008(3) 0.023(3) -0.003(3)
C34 0.040(3) 0.021(3) 0.061(4) 0.014(3) 0.001(3) 0.003(2)
C35 0.021(2) 0.028(2) 0.029(3) 0.008(2) -0.0005(19) 0.0029(19)
C36 0.034(3) 0.020(2) 0.025(2) 0.0081(19) 0.005(2) 0.0040(19)
C37 0.026(2) 0.022(2) 0.027(2) 0.0089(19) 0.0038(19) 0.0041(18)
C38 0.037(3) 0.025(3) 0.034(3) 0.005(2) 0.000(2) 0.003(2)
C39 0.045(3) 0.026(3) 0.039(3) 0.004(2) 0.001(3) 0.008(2)
C40 0.031(3) 0.030(3) 0.046(3) 0.007(2) 0.008(2) 0.008(2)
C41 0.029(3) 0.029(3) 0.042(3) 0.008(2) 0.002(2) 0.006(2)
C42 0.031(3) 0.023(2) 0.030(3) 0.004(2) -0.001(2) -0.002(2)
C43 0.021(2) 0.026(2) 0.026(2) 0.005(2) -0.0023(18) -0.0030(19)
C44 0.025(2) 0.023(2) 0.034(3) 0.010(2) -0.009(2) -0.0038(19)
C45 0.025(2) 0.032(3) 0.043(3) 0.020(2) 0.002(2) -0.001(2)
C46 0.024(2) 0.032(3) 0.032(3) 0.011(2) 0.000(2) -0.001(2)
C47 0.028(2) 0.021(2) 0.032(3) 0.009(2) -0.009(2) -0.0033(19)
C48 0.028(2) 0.025(2) 0.033(3) 0.014(2) -0.007(2) -0.0058(19)
C49 0.034(3) 0.027(3) 0.036(3) 0.014(2) -0.008(2) 0.000(2)
C50 0.025(2) 0.028(2) 0.029(2) 0.016(2) 0.0019(19) 0.0064(19)
C51 0.026(2) 0.024(2) 0.027(2) 0.013(2) 0.0042(19) 0.0087(19)
C52 0.035(3) 0.023(2) 0.033(3) 0.011(2) 0.001(2) 0.005(2)
C53 0.047(3) 0.025(3) 0.039(3) 0.015(2) 0.001(3) 0.014(2)
C54 0.041(3) 0.032(3) 0.040(3) 0.014(2) -0.004(2) 0.014(2)
C55 0.036(3) 0.029(3) 0.034(3) 0.011(2) -0.003(2) 0.003(2)
C56 0.031(3) 0.021(2) 0.032(3) 0.009(2) 0.003(2) 0.0018(19)
C57 0.027(2) 0.022(2) 0.045(3) 0.015(2) 0.001(2) -0.0018(19)
C58 0.044(3) 0.034(3) 0.060(4) 0.022(3) -0.009(3) -0.011(3)
C59 0.024(3) 0.044(3) 0.074(5) 0.036(3) 0.003(3) 0.001(2)
C60 0.038(3) 0.041(3) 0.048(4) 0.023(3) 0.011(3) 0.000(2)
O1 0.0335(19) 0.0308(19) 0.0273(18) 0.0131(15) 0.0092(15) 0.0047(15)
C61 0.054(4) 0.032(3) 0.048(4) 0.024(3) 0.014(3) 0.019(3)
C62 0.041(3) 0.039(3) 0.022(3) 0.007(2) 0.004(2) 0.004(2)
C63 0.086(5) 0.049(4) 0.036(3) 0.018(3) 0.017(3) -0.008(4)
C64 0.056(6) 0.062(6) 0.058(6) 0.043(5) 0.009(5) 0.020(5)
O2 0.033(2) 0.053(3) 0.067(3) 0.032(2) 0.005(2) 0.0021(19)
C65 0.056(4) 0.045(4) 0.067(5) 0.021(4) 0.005(4) 0.006(3)
C66 0.074(5) 0.053(4) 0.085(6) 0.038(4) 0.013(4) -0.015(4)
C67 0.081(6) 0.061(5) 0.071(5) 0.026(4) 0.030(4) 0.001(4)
C68 0.050(4) 0.042(4) 0.065(5) 0.026(3) -0.012(3) -0.002(3)
O3 0.087(5) 0.273(12) 0.145(8) 0.142(9) -0.005(5) -0.036(6)
C69 0.076(6) 0.105(8) 0.074(6) 0.034(6) 0.007(5) 0.018(5)
C70 0.072(7) 0.29(2) 0.125(10) 0.136(13) -0.023(7) -0.043(9)
C71 0.074(7) 0.168(12) 0.094(8) 0.051(8) 0.003(6) 0.007(7)
C72 0.132(10) 0.124(10) 0.083(7) 0.050(7) -0.022(7) -0.006(8)
O4 0.103(6) 0.104(6) 0.143(8) 0.006(5) 0.040(5) 0.010(5)
C73 0.079(7) 0.119(9) 0.103(8) 0.064(7) 0.004(6) 0.010(6)
C74 0.105(8) 0.122(10) 0.109(9) 0.043(8) 0.017(7) -0.037(7)
C75 0.139(10) 0.105(9) 0.065(6) 0.036(6) 0.004(6) 0.034(8)
C76 0.112(9) 0.101(9) 0.161(13) 0.056(9) 0.068(9) 0.021(7)

loop_
_atom_type_symbol
_atom_type_description
_atom_type_scat_dispersion_real
_atom_type_scat_dispersion_imag
_atom_type_scat_source
C C 0.0033 0.0016 'International Tables Vol C Tables 4.2.6.8 and 6.1.1.4'
H H 0.0000 0.0000 'International Tables Vol C Tables 4.2.6.8 and 6.1.1.4'
N N 0.0061 0.0033 'International Tables Vol C Tables 4.2.6.8 and 6.1.1.4'
Sn Sn -0.6537 1.4246 'International Tables Vol C Tables 4.2.6.8 and 6.1.1.4'
Pt Pt -1.7033 8.3905 'International Tables Vol C Tables 4.2.6.8 and 6.1.1.4'
O O 0.0106 0.0060 'International Tables Vol C Tables 4.2.6.8 and 6.1.1.4'

loop_
_geom_angle_atom_site_label_1
_geom_angle_atom_site_label_2
_geom_angle_atom_site_label_3
_geom_angle
_geom_angle_site_symmetry_1
_geom_angle_site_symmetry_3
_geom_angle_publ_flag
Sn1 Pt1 Sn4 110.21(2) . . ?
Sn1 Pt1 Sn2 107.73(2) . . ?
Sn4 Pt1 Sn2 99.676(19) . . ?
Sn1 Pt1 Sn3 104.836(18) . . ?
Sn4 Pt1 Sn3 106.230(19) . . ?
Sn2 Pt1 Sn3 127.529(18) . . ?
N2 Sn1 N1 80.59(15) . . ?
N2 Sn1 Pt1 142.32(11) . . ?
N1 Sn1 Pt1 137.08(11) . . ?
N3 Sn2 N4 81.02(15) . . ?
N3 Sn2 Pt1 132.35(11) . . ?
N4 Sn2 Pt1 141.18(11) . . ?
C6 N1 C5 122.7(4) . . ?
C6 N1 Sn1 113.4(3) . . ?
C5 N1 Sn1 122.6(3) . . ?
C7 N2 C12 119.3(4) . . ?
C7 N2 Sn1 113.5(3) . . ?
C12 N2 Sn1 127.1(3) . . ?
C20 N3 C19 116.8(4) . . ?
C20 N3 Sn2 113.3(3) . . ?
C19 N3 Sn2 129.7(3) . . ?
C21 N4 C26 122.3(4) . . ?
C21 N4 Sn2 113.2(3) . . ?
C26 N4 Sn2 124.5(3) . . ?
C3 C2 C1 109.6(5) . . ?
C3 C2 C4 109.7(5) . . ?
C1 C2 C4 109.1(5) . . ?
C3 C2 C5 111.4(4) . . ?
C1 C2 C5 106.7(5) . . ?
C4 C2 C5 110.3(4) . . ?
N1 C5 C2 116.1(4) . . ?
N1 C6 C11 126.1(4) . . ?
N1 C6 C7 115.4(4) . . ?
C11 C6 C7 118.5(4) . . ?
C8 C7 N2 124.8(4) . . ?
C8 C7 C6 119.5(4) . . ?
N2 C7 C6 115.6(4) . . ?
C9 C8 C7 120.3(4) . . ?
C10 C9 C8 120.0(4) . . ?
C11 C10 C9 120.4(4) . . ?
C10 C11 C6 121.1(5) . . ?
N2 C12 C13 111.5(4) . . ?
C14 C13 C18 119.2(4) . . ?
C14 C13 C12 120.1(4) . . ?
C18 C13 C12 120.7(4) . . ?
C13 C14 C15 121.3(5) . . ?
C14 C15 C16 119.1(5) . . ?
C17 C16 C15 120.7(5) . . ?
C16 C17 C18 119.2(4) . . ?
C16 C17 C19 119.7(4) . . ?
C18 C17 C19 121.0(4) . . ?
C17 C18 C13 120.5(5) . . ?
N3 C19 C17 114.9(4) . . ?
N3 C20 C25 124.2(5) . . ?
N3 C20 C21 116.5(4) . . ?
C25 C20 C21 119.3(4) . . ?
N4 C21 C22 125.1(5) . . ?
N4 C21 C20 115.8(4) . . ?
C22 C21 C20 119.0(4) . . ?
C23 C22 C21 120.2(5) . . ?
C24 C23 C22 120.5(5) . . ?
C23 C24 C25 120.3(5) . . ?
C20 C25 C24 120.6(5) . . ?
N4 C26 C27 117.3(4) . . ?
C30 C27 C26 110.6(4) . . ?
C30 C27 C28 109.3(5) . . ?
C26 C27 C28 107.5(4) . . ?
C30 C27 C29 108.8(5) . . ?
C26 C27 C29 111.1(4) . . ?
C28 C27 C29 109.5(4) . . ?
N5 Sn3 N6 80.67(15) . . ?
N5 Sn3 O1 95.82(15) . . ?
N6 Sn3 O1 86.65(14) . . ?
N5 Sn3 Pt1 137.00(11) . . ?
N6 Sn3 Pt1 131.26(11) . . ?
O1 Sn3 Pt1 111.71(8) . . ?
N7 Sn4 N8 80.19(16) . . ?
N7 Sn4 Pt1 139.41(11) . . ?
N8 Sn4 Pt1 133.77(11) . . ?
C36 N5 C35 121.2(4) . . ?
C36 N5 Sn3 114.3(3) . . ?
C35 N5 Sn3 123.6(3) . . ?
C37 N6 C42 117.1(4) . . ?
C37 N6 Sn3 113.3(3) . . ?
C42 N6 Sn3 129.6(3) . . ?
C50 N7 C49 118.1(4) . . ?
C50 N7 Sn4 113.6(3) . . ?
C49 N7 Sn4 128.1(3) . . ?
C51 N8 C56 121.4(4) . . ?
C51 N8 Sn4 113.5(3) . . ?
C56 N8 Sn4 123.8(3) . . ?
C33 C32 C31 109.5(5) . . ?
C33 C32 C34 109.4(5) . . ?
C31 C32 C34 108.8(4) . . ?
C33 C32 C35 111.5(4) . . ?
C31 C32 C35 107.3(5) . . ?
C34 C32 C35 110.2(4) . . ?
N5 C35 C32 117.1(4) . . ?
N5 C36 C41 126.3(5) . . ?
N5 C36 C37 115.2(4) . . ?
C41 C36 C37 118.5(4) . . ?
N6 C37 C38 125.0(4) . . ?
N6 C37 C36 116.4(4) . . ?
C38 C37 C36 118.7(4) . . ?
C39 C38 C37 121.4(5) . . ?
C40 C39 C38 120.0(5) . . ?
C39 C40 C41 120.5(5) . . ?
C40 C41 C36 121.0(5) . . ?
N6 C42 C43 114.2(4) . . ?
C44 C43 C48 117.6(5) . . ?
C44 C43 C42 119.3(5) . . ?
C48 C43 C42 123.1(5) . . ?
C45 C44 C43 121.1(5) . . ?
C46 C45 C44 120.2(5) . . ?
C47 C46 C45 120.5(5) . . ?
C46 C47 C48 118.7(5) . . ?
C46 C47 C49 120.7(5) . . ?
C48 C47 C49 120.5(5) . . ?
C47 C48 C43 121.8(5) . . ?
N7 C49 C47 112.8(4) . . ?
N7 C50 C55 124.4(5) . . ?
N7 C50 C51 115.9(4) . . ?
C55 C50 C51 119.6(5) . . ?
N8 C51 C52 125.6(5) . . ?
N8 C51 C50 115.9(4) . . ?
C52 C51 C50 118.6(4) . . ?
C53 C52 C51 120.0(5) . . ?
C54 C53 C52 121.3(5) . . ?
C53 C54 C55 119.4(5) . . ?
C54 C55 C50 121.1(5) . . ?
N8 C56 C57 117.0(4) . . ?
C60 C57 C58 111.4(5) . . ?
C60 C57 C59 108.3(5) . . ?
C58 C57 C59 108.3(5) . . ?
C60 C57 C56 112.5(4) . . ?
C58 C57 C56 105.9(4) . . ?
C59 C57 C56 110.4(4) . . ?
C61 O1 C62 108.5(4) . . ?
C61 O1 Sn3 130.5(3) . . ?
C62 O1 Sn3 120.0(3) . . ?
O1 C61 C64A 108.6(9) . . ?
O1 C61 C64 103.8(5) . . ?
C64A C61 C64 34.4(8) . . ?
O1 C62 C63 106.4(5) . . ?
C64 C63 C62 103.5(6) . . ?
C64 C63 C64A 33.8(8) . . ?
C62 C63 C64A 108.1(9) . . ?
C63 C64 C61 105.0(7) . . ?
C61 C64A C63 99.8(12) . . ?
C68 O2 C65 105.2(5) . . ?
O2 C65 C66 104.3(5) . . ?
C67 C66 C65 104.4(6) . . ?
C66 C67 C68 104.2(6) . . ?
O2 C68 C67 106.4(5) . . ?
C69 O3 C72 110.5(8) . . ?
O3 C69 C70 107.1(9) . . ?
C71 C70 C69 111.0(9) . . ?
C70 C71 C72 102.4(9) . . ?
O3 C72 C71 106.9(9) . . ?
C73 O4 C76 104.0(10) . . ?
O4 C73 C74 108.4(9) . . ?
C73 C74 C75 104.7(9) . . ?
C76 C75 C74 103.6(9) . . ?
O4 C76 C75 105.9(9) . . ?

loop_
_geom_bond_atom_site_label_1
_geom_bond_atom_site_label_2
_geom_bond_distance
_geom_bond_site_symmetry_2
_geom_bond_publ_flag
Pt1 Sn1 2.4825(5) . ?
Pt1 Sn4 2.4848(5) . ?
Pt1 Sn2 2.4872(5) . ?
Pt1 Sn3 2.4878(5) . ?
Sn1 N2 2.031(4) . ?
Sn1 N1 2.041(4) . ?
Sn2 N3 2.042(4) . ?
Sn2 N4 2.043(4) . ?
N1 C6 1.392(6) . ?
N1 C5 1.462(6) . ?
N2 C7 1.400(6) . ?
N2 C12 1.464(6) . ?
N3 C20 1.388(6) . ?
N3 C19 1.456(6) . ?
N4 C21 1.397(6) . ?
N4 C26 1.445(6) . ?
C1 C2 1.529(8) . ?
C2 C3 1.507(8) . ?
C2 C4 1.532(8) . ?
C2 C5 1.537(7) . ?
C6 C11 1.396(6) . ?
C6 C7 1.428(6) . ?
C7 C8 1.397(6) . ?
C8 C9 1.396(7) . ?
C9 C10 1.388(7) . ?
C10 C11 1.383(7) . ?
C12 C13 1.517(7) . ?
C13 C14 1.380(7) . ?
C13 C18 1.398(6) . ?
C14 C15 1.384(7) . ?
C15 C16 1.396(7) . ?
C16 C17 1.390(7) . ?
C17 C18 1.392(6) . ?
C17 C19 1.508(6) . ?
C20 C25 1.392(7) . ?
C20 C21 1.425(7) . ?
C21 C22 1.400(7) . ?
C22 C23 1.396(8) . ?
C23 C24 1.376(8) . ?
C24 C25 1.392(7) . ?
C26 C27 1.533(7) . ?
C27 C30 1.533(7) . ?
C27 C28 1.534(7) . ?
C27 C29 1.537(7) . ?
Sn3 N5 2.038(4) . ?
Sn3 N6 2.055(4) . ?
Sn3 O1 2.457(4) . ?
Sn4 N7 2.033(4) . ?
Sn4 N8 2.052(4) . ?
N5 C36 1.391(6) . ?
N5 C35 1.471(6) . ?
N6 C37 1.389(6) . ?
N6 C42 1.457(6) . ?
N7 C50 1.391(6) . ?
N7 C49 1.459(6) . ?
N8 C51 1.383(6) . ?
N8 C56 1.468(6) . ?
C31 C32 1.525(7) . ?
C32 C33 1.518(7) . ?
C32 C34 1.536(7) . ?
C32 C35 1.540(7) . ?
C36 C41 1.395(7) . ?
C36 C37 1.439(7) . ?
C37 C38 1.390(7) . ?
C38 C39 1.387(7) . ?
C39 C40 1.373(8) . ?
C40 C41 1.389(7) . ?
C42 C43 1.496(7) . ?
C43 C44 1.390(7) . ?
C43 C48 1.397(7) . ?
C44 C45 1.382(7) . ?
C45 C46 1.381(7) . ?
C46 C47 1.380(7) . ?
C47 C48 1.396(7) . ?
C47 C49 1.502(7) . ?
C50 C55 1.395(7) . ?
C50 C51 1.419(7) . ?
C51 C52 1.404(7) . ?
C52 C53 1.398(7) . ?
C53 C54 1.373(8) . ?
C54 C55 1.388(7) . ?
C56 C57 1.552(7) . ?
C57 C60 1.517(8) . ?
C57 C58 1.521(7) . ?
C57 C59 1.531(7) . ?
O1 C61 1.447(6) . ?
O1 C62 1.459(6) . ?
C61 C64A 1.49(2) . ?
C61 C64 1.540(11) . ?
C62 C63 1.470(8) . ?
C63 C64 1.439(11) . ?
C63 C64A 1.60(2) . ?
O2 C68 1.413(8) . ?
O2 C65 1.430(8) . ?
C65 C66 1.514(10) . ?
C66 C67 1.505(10) . ?
C67 C68 1.509(9) . ?
O3 C69 1.359(11) . ?
O3 C72 1.395(12) . ?
C69 C70 1.418(12) . ?
C70 C71 1.416(13) . ?
C71 C72 1.499(14) . ?
O4 C73 1.363(11) . ?
O4 C76 1.454(14) . ?
C73 C74 1.444(13) . ?
C74 C75 1.505(13) . ?
C75 C76 1.479(14) . ?
